data_7011732
loop_
_publ_author_name
'Uehara, Kazuhiro'
'Hikichi, Shiro'
'Akita, Munetaka'

_publ_section_title
;
 Highly labile cationic tris-acetonitrile complexes, [TpRM(NCMe)3]OTf
 (M = Ni, Co; TpR: hydrotrispyrazolylborato, R = Ph, Me and iPr2):
 versatile precursors for TpR-containing nickel and cobalt complexes
;
_journal_issue 18
_journal_name_full 'Journal of the Chemical Society, Dalton Transactions'
_journal_page_first 3529
_journal_paper_doi 10.1039/b203377c
_journal_year 2002
_chemical_formula_moiety 'C42 H40 B Cl2 Co F3 N8 O3 S '
_chemical_formula_sum 'C42 H40 B Cl2 Co F3 N8 O3 S'
_chemical_formula_weight 934.53
_space_group_IT_number 14
_symmetry_cell_setting monoclinic
_symmetry_Int_Tables_number 14
_symmetry_space_group_name_Hall '-P 2yn'
_symmetry_space_group_name_H-M 'P 1 21/n 1'
_audit_creation_date 'Wed Jun 26 16:22:52 2002'
_audit_creation_method 'by teXsan'
_cell_angle_alpha 90
_cell_angle_beta 94.49(2)
_cell_angle_gamma 90
_cell_formula_units_Z 4
_cell_length_a 15.885(4)
_cell_length_b 11.739(3)
_cell_length_c 23.875(5)
_cell_measurement_reflns_used 20
_cell_measurement_temperature 296.2
_cell_measurement_theta_max 13.2
_cell_measurement_theta_min 11.9
_cell_volume 4438.4(18)
_computing_cell_refinement 'MSC/AFC Diffractometer Control'
_computing_data_collection 'MSC/AFC Diffractometer Control'
_computing_data_reduction 'teXsan Ver. 1.11'
_computing_publication_material 'teXsan Ver. 1.11'
_computing_structure_refinement SHELXL97
_computing_structure_solution SHELXS86
_diffrn_measurement_device_type 'Rigaku AFC7R'
_diffrn_measurement_method \w-2\q
_diffrn_radiation_type 'Mo K\a'
_diffrn_radiation_wavelength 0.7107
_diffrn_reflns_av_R_equivalents 0.063
_diffrn_reflns_limit_h_max 18
_diffrn_reflns_limit_h_min 0
_diffrn_reflns_limit_k_max 13
_diffrn_reflns_limit_k_min 0
_diffrn_reflns_limit_l_max 28
_diffrn_reflns_limit_l_min -28
_diffrn_reflns_number 8540
_diffrn_reflns_theta_max 25.00
_diffrn_standards_decay_% 3.29
_diffrn_standards_interval_count 150
_diffrn_standards_number 3
_exptl_absorpt_coefficient_mu 0.615
_exptl_absorpt_correction_type none
_exptl_crystal_colour brown
_exptl_crystal_density_diffrn 1.398
_exptl_crystal_density_method 'not measured'
_exptl_crystal_description prism
_exptl_crystal_size_max 0.35
_exptl_crystal_size_mid 0.18
_exptl_crystal_size_min 0.15
_refine_diff_density_max 1.26
_refine_diff_density_min -0.81
_refine_ls_extinction_coef 0.0000
_refine_ls_extinction_expression Fc^*^=kFc[1+0.001xFc^2^\l^3^/sin(2\q)]^-1/4^
_refine_ls_extinction_method SHELXL
_refine_ls_goodness_of_fit_ref 1.804
_refine_ls_hydrogen_treatment noref
_refine_ls_number_parameters 550
_refine_ls_number_reflns 4801
_refine_ls_R_factor_gt 0.0853
_refine_ls_shift/su_max 0.0180
_refine_ls_structure_factor_coef Fsqd
_refine_ls_weighting_details 'w = 1/[\s^2^(Fo^2^) + (0.1000P)^2^+0.0000P] where P=(Fo^2^+2Fc^2^)/3'
_refine_ls_weighting_scheme calc
_refine_ls_wR_factor_ref 0.2790
_reflns_number_gt 4801
_reflns_number_total 7735
_reflns_threshold_expression >2.0sigma(I)
_cod_data_source_file b203377c.txt
_cod_data_source_block compound_11Co
_cod_original_cell_volume 4438(1)
_cod_original_formula_sum 'C42 H40 B Cl2 Co F3 N8 O3 S '
_cod_database_code 7011732

loop_
_symmetry_equiv_pos_as_xyz
x,y,z
1/2-x,1/2+y,1/2-z
-x,-y,-z
1/2+x,1/2-y,1/2+z

loop_
_atom_site_label
_atom_site_type_symbol
_atom_site_fract_x
_atom_site_fract_y
_atom_site_fract_z
_atom_site_U_iso_or_equiv
_atom_site_adp_type
_atom_site_occupancy
_atom_site_calc_flag
_atom_site_refinement_flags
_atom_site_disorder_assembly
_atom_site_disorder_group
Co(1) Co 0.00220(5) 0.16446(6) 0.25024(3) 0.0417(3) Uani 1.00 d . . .
Cl(1) Cl 0.3991(6) 1.0639(6) -0.0448(3) 0.332(5) Uani 1.00 d . . .
Cl(2) Cl 0.3437(4) 0.9309(6) 0.0413(3) 0.263(3) Uani 1.00 d . . .
S(1) S 0.2392(2) 0.4428(3) 0.0289(2) 0.144(1) Uani 1.00 d . . .
F(1) F 0.1020(4) 0.5511(6) 0.0457(3) 0.143(2) Uani 1.00 d . . .
F(2) F 0.0886(5) 0.3735(7) 0.0463(5) 0.220(5) Uani 1.00 d . . .
F(3) F 0.1082(8) 0.457(1) -0.0273(5) 0.289(7) Uani 1.00 d . . .
O(1) O 0.2736(5) 0.5350(8) 0.0094(4) 0.158(3) Uani 1.00 d . . .
O(2) O 0.2591(4) 0.3314(6) 0.0143(3) 0.123(2) Uani 1.00 d . . .
O(3) O 0.249(1) 0.4485(10) 0.0987(4) 0.276(8) Uani 1.00 d . . .
N(11) N 0.0977(3) 0.1403(4) 0.1987(2) 0.045(1) Uani 1.00 d . . .
N(12) N 0.0723(3) 0.1062(4) 0.1448(2) 0.047(1) Uani 1.00 d . . .
N(21) N -0.0903(3) 0.2097(4) 0.1886(2) 0.050(1) Uani 1.00 d . . .
N(22) N -0.0809(3) 0.1632(4) 0.1370(2) 0.053(1) Uani 1.00 d . . .
N(31) N -0.0272(3) -0.0189(4) 0.2274(2) 0.041(1) Uani 1.00 d . . .
N(32) N -0.0385(3) -0.0326(4) 0.1696(2) 0.048(1) Uani 1.00 d . . .
N(41) N -0.0193(3) 0.1294(4) 0.3326(2) 0.048(1) Uani 1.00 d . . .
N(51) N 0.0333(3) 0.3438(4) 0.2625(2) 0.054(1) Uani 1.00 d . . .
C(11) C 0.1768(4) 0.1775(5) 0.1984(3) 0.050(1) Uani 1.00 d . . .
C(12) C 0.2034(4) 0.1676(6) 0.1445(3) 0.065(2) Uani 1.00 d . . .
C(13) C 0.1366(4) 0.1225(6) 0.1117(3) 0.061(2) Uani 1.00 d . . .
C(14) C 0.1325(6) 0.0960(8) 0.0506(3) 0.091(3) Uani 1.00 d . . .
C(21) C -0.1417(4) 0.2998(5) 0.1800(3) 0.058(2) Uani 1.00 d . . .
C(22) C -0.1638(5) 0.3119(6) 0.1228(3) 0.075(2) Uani 1.00 d . . .
C(23) C -0.1257(4) 0.2259(6) 0.0967(3) 0.068(2) Uani 1.00 d . . .
C(24) C -0.1283(7) 0.2000(8) 0.0351(3) 0.103(3) Uani 1.00 d . . .
C(31) C -0.0446(4) -0.1213(4) 0.2489(2) 0.044(1) Uani 1.00 d . . .
C(32) C -0.0679(4) -0.1985(5) 0.2065(3) 0.058(2) Uani 1.00 d . . .
C(33) C -0.0627(4) -0.1404(5) 0.1569(3) 0.056(2) Uani 1.00 d . . .
C(34) C -0.0790(6) -0.1828(6) 0.0980(3) 0.089(3) Uani 1.00 d . . .
C(42) C -0.0922(4) 0.0868(5) 0.3456(3) 0.055(1) Uani 1.00 d . . .
C(43) C -0.1132(5) 0.0693(6) 0.3990(3) 0.073(2) Uani 1.00 d . . .
C(44) C -0.0520(6) 0.0916(7) 0.4423(3) 0.078(2) Uani 1.00 d . . .
C(45) C 0.0242(5) 0.1307(7) 0.4302(3) 0.076(2) Uani 1.00 d . . .
C(46) C 0.0393(4) 0.1503(6) 0.3756(3) 0.061(2) Uani 1.00 d . . .
C(52) C 0.0562(4) 0.3983(5) 0.2175(3) 0.067(2) Uani 1.00 d . . .
C(53) C 0.0736(5) 0.5141(6) 0.2168(4) 0.086(2) Uani 1.00 d . . .
C(54) C 0.0652(6) 0.5757(6) 0.2635(5) 0.096(3) Uani 1.00 d . . .
C(55) C 0.0406(6) 0.5229(7) 0.3095(5) 0.098(3) Uani 1.00 d . . .
C(56) C 0.0248(5) 0.4044(6) 0.3088(3) 0.075(2) Uani 1.00 d . . .
C(61) C 0.1301(6) 0.4533(10) 0.0312(6) 0.117(4) Uani 1.00 d . . .
C(71) C 0.359(1) 1.077(2) 0.010(1) 0.28(1) Uani 1.00 d . . .
C(101) C 0.2240(3) 0.2201(5) 0.2494(3) 0.049(1) Uani 1.00 d . . .
C(102) C 0.2239(4) 0.1634(5) 0.2995(3) 0.057(2) Uani 1.00 d . . .
C(103) C 0.2687(4) 0.2054(7) 0.3480(3) 0.072(2) Uani 1.00 d . . .
C(104) C 0.3143(5) 0.3033(8) 0.3437(4) 0.084(2) Uani 1.00 d . . .
C(105) C 0.3178(5) 0.3584(7) 0.2946(4) 0.088(2) Uani 1.00 d . . .
C(106) C 0.2722(4) 0.3179(6) 0.2468(3) 0.069(2) Uani 1.00 d . . .
C(201) C -0.1681(4) 0.3710(5) 0.2261(3) 0.064(2) Uani 1.00 d . . .
C(202) C -0.1815(5) 0.4865(6) 0.2181(4) 0.087(3) Uani 1.00 d . . .
C(203) C -0.2111(6) 0.5513(8) 0.2613(6) 0.121(4) Uani 1.00 d . . .
C(204) C -0.2249(6) 0.5031(10) 0.3114(6) 0.111(4) Uani 1.00 d . . .
C(205) C -0.2131(5) 0.3894(8) 0.3201(4) 0.094(3) Uani 1.00 d . . .
C(206) C -0.1854(4) 0.3240(6) 0.2770(4) 0.075(2) Uani 1.00 d . . .
C(301) C -0.0368(4) -0.1505(4) 0.3097(2) 0.045(1) Uani 1.00 d . . .
C(302) C -0.1031(4) -0.2038(5) 0.3325(3) 0.059(2) Uani 1.00 d . . .
C(303) C -0.0961(5) -0.2417(6) 0.3880(3) 0.077(2) Uani 1.00 d . . .
C(304) C -0.0219(5) -0.2288(6) 0.4201(3) 0.073(2) Uani 1.00 d . . .
C(305) C 0.0451(5) -0.1771(6) 0.3967(3) 0.068(2) Uani 1.00 d . . .
C(306) C 0.0382(4) -0.1369(5) 0.3423(3) 0.052(1) Uani 1.00 d . . .
B(1) B -0.0188(5) 0.0634(6) 0.1310(3) 0.051(2) Uani 1.00 d . . .
H(1) H -0.0247 0.0367 0.0928 0.0600 Uiso 1.00 calc . . .
H(2) H 0.2581 0.1856 0.1333 0.0771 Uiso 1.00 calc . . .
H(3) H 0.0758 0.1057 0.0346 0.0905 Uiso 1.00 calc . . .
H(4) H 0.1501 0.0187 0.0455 0.0905 Uiso 1.00 calc . . .
H(5) H 0.1694 0.1465 0.0325 0.0905 Uiso 1.00 calc . . .
H(6) H 0.1921 0.0928 0.3011 0.0687 Uiso 1.00 calc . . .
H(7) H 0.2642 0.1687 0.3847 0.0905 Uiso 1.00 calc . . .
H(8) H 0.3468 0.3311 0.3773 0.0943 Uiso 1.00 calc . . .
H(9) H 0.3494 0.4279 0.2931 0.1068 Uiso 1.00 calc . . .
H(10) H 0.2750 0.3549 0.2103 0.0834 Uiso 1.00 calc . . .
H(11) H -0.2013 0.3675 0.1060 0.0917 Uiso 1.00 calc . . .
H(12) H -0.1499 0.1244 0.0286 0.1032 Uiso 1.00 calc . . .
H(13) H -0.0728 0.2057 0.0227 0.1032 Uiso 1.00 calc . . .
H(14) H -0.1651 0.2537 0.0149 0.1032 Uiso 1.00 calc . . .
H(15) H -0.1714 0.5205 0.1822 0.1046 Uiso 1.00 calc . . .
H(16) H -0.2172 0.6331 0.2508 0.1447 Uiso 1.00 calc . . .
H(17) H -0.2439 0.5516 0.3397 0.1398 Uiso 1.00 calc . . .
H(18) H -0.2224 0.3565 0.3571 0.1193 Uiso 1.00 calc . . .
H(19) H -0.1785 0.2410 0.2820 0.0875 Uiso 1.00 calc . . .
H(20) H -0.0832 -0.2772 0.2113 0.0650 Uiso 1.00 calc . . .
H(21) H -0.1243 -0.1393 0.0793 0.0889 Uiso 1.00 calc . . .
H(22) H -0.0954 -0.2616 0.0988 0.0889 Uiso 1.00 calc . . .
H(23) H -0.0293 -0.1748 0.0784 0.0889 Uiso 1.00 calc . . .
H(24) H -0.1329 0.0679 0.3148 0.0652 Uiso 1.00 calc . . .
H(25) H -0.1682 0.0423 0.4066 0.0847 Uiso 1.00 calc . . .
H(26) H -0.0640 0.0786 0.4810 0.0893 Uiso 1.00 calc . . .
H(27) H 0.0666 0.1474 0.4604 0.0915 Uiso 1.00 calc . . .
H(28) H 0.0943 0.1785 0.3670 0.0722 Uiso 1.00 calc . . .
H(29) H -0.1558 -0.2126 0.3097 0.0695 Uiso 1.00 calc . . .
H(30) H -0.1434 -0.2808 0.4028 0.0963 Uiso 1.00 calc . . .
H(31) H -0.0173 -0.2546 0.4588 0.0871 Uiso 1.00 calc . . .
H(32) H 0.0980 -0.1718 0.4196 0.0789 Uiso 1.00 calc . . .
H(33) H 0.0847 -0.0994 0.3269 0.0629 Uiso 1.00 calc . . .
H(34) H 0.0609 0.3546 0.1828 0.0794 Uiso 1.00 calc . . .
H(35) H 0.0913 0.5501 0.1832 0.1078 Uiso 1.00 calc . . .
H(36) H 0.0744 0.6565 0.2651 0.1161 Uiso 1.00 calc . . .
H(37) H 0.0348 0.5646 0.3442 0.1161 Uiso 1.00 calc . . .
H(38) H 0.0077 0.3649 0.3422 0.0925 Uiso 1.00 calc . . .
H(39) H 0.3914 1.1242 0.0427 0.2680 Uiso 1.00 calc . . .
H(40) H 0.3031 1.1163 0.0103 0.2680 Uani 1.00 calc . . .

loop_
_atom_site_aniso_label
_atom_site_aniso_U_11
_atom_site_aniso_U_22
_atom_site_aniso_U_33
_atom_site_aniso_U_12
_atom_site_aniso_U_13
_atom_site_aniso_U_23
Co(1) 0.0442(4) 0.0399(4) 0.0405(4) 0.0001(3) 0.0012(3) -0.0028(3)
Cl(1) 0.52(1) 0.294(8) 0.171(5) 0.158(9) -0.011(6) -0.020(5)
Cl(2) 0.193(5) 0.298(8) 0.291(7) -0.002(5) -0.029(4) 0.047(6)
S(1) 0.076(2) 0.107(2) 0.257(5) 0.019(1) 0.059(2) 0.052(2)
F(1) 0.088(4) 0.131(5) 0.210(7) 0.030(3) 0.010(4) -0.003(5)
F(2) 0.106(5) 0.133(6) 0.44(2) 0.012(4) 0.111(7) 0.080(7)
F(3) 0.29(1) 0.30(1) 0.25(1) 0.00(1) -0.16(1) -0.03(1)
O(1) 0.107(6) 0.159(7) 0.214(9) -0.029(5) 0.050(6) -0.016(7)
O(2) 0.086(4) 0.126(6) 0.157(7) 0.019(4) 0.009(4) -0.036(5)
O(3) 0.50(2) 0.21(1) 0.113(8) 0.14(1) -0.052(10) 0.003(7)
N(11) 0.049(3) 0.039(2) 0.047(3) -0.003(2) 0.002(2) -0.003(2)
N(12) 0.060(3) 0.047(3) 0.036(3) 0.004(2) 0.009(2) 0.001(2)
N(21) 0.053(3) 0.039(2) 0.058(3) 0.003(2) -0.005(2) -0.001(2)
N(22) 0.063(3) 0.044(3) 0.050(3) 0.001(2) -0.015(2) 0.001(2)
N(31) 0.052(3) 0.039(2) 0.030(2) 0.000(2) -0.003(2) -0.003(2)
N(32) 0.062(3) 0.041(3) 0.038(3) -0.001(2) -0.003(2) -0.007(2)
N(41) 0.054(3) 0.048(3) 0.041(3) -0.003(2) 0.000(2) -0.006(2)
N(51) 0.050(3) 0.038(3) 0.072(3) -0.002(2) 0.000(2) -0.005(3)
C(11) 0.044(3) 0.046(3) 0.060(4) -0.001(3) 0.005(3) 0.000(3)
C(12) 0.062(4) 0.081(5) 0.056(4) -0.005(3) 0.017(3) -0.005(3)
C(13) 0.065(4) 0.062(4) 0.057(4) 0.000(3) 0.012(3) -0.002(3)
C(14) 0.103(6) 0.124(7) 0.045(4) -0.012(5) 0.016(4) -0.008(4)
C(21) 0.046(3) 0.039(3) 0.087(5) 0.002(3) -0.012(3) 0.001(3)
C(22) 0.074(5) 0.056(4) 0.091(6) 0.013(4) -0.023(4) 0.010(4)
C(23) 0.068(4) 0.061(4) 0.070(5) -0.001(3) -0.025(3) 0.015(4)
C(24) 0.139(8) 0.096(6) 0.068(5) 0.022(6) -0.038(5) 0.009(5)
C(31) 0.054(3) 0.035(3) 0.043(3) 0.002(3) -0.003(2) -0.004(2)
C(32) 0.086(5) 0.041(3) 0.044(3) -0.009(3) -0.007(3) -0.007(3)
C(33) 0.073(4) 0.041(3) 0.051(4) -0.001(3) -0.009(3) -0.009(3)
C(34) 0.142(8) 0.063(4) 0.057(5) -0.019(5) -0.011(4) -0.015(4)
C(42) 0.061(4) 0.047(3) 0.055(4) -0.008(3) 0.002(3) -0.002(3)
C(43) 0.079(5) 0.069(5) 0.073(5) -0.009(4) 0.027(4) -0.004(4)
C(44) 0.098(6) 0.090(5) 0.049(4) -0.010(5) 0.022(4) 0.002(4)
C(45) 0.095(6) 0.091(5) 0.040(4) 0.006(4) -0.008(4) -0.010(4)
C(46) 0.066(4) 0.064(4) 0.053(4) -0.004(3) 0.004(3) -0.006(3)
C(52) 0.064(4) 0.040(3) 0.097(5) 0.002(3) 0.012(4) 0.005(3)
C(53) 0.071(5) 0.049(4) 0.137(8) -0.002(3) 0.008(5) 0.014(5)
C(54) 0.084(6) 0.043(4) 0.157(10) -0.006(4) -0.004(6) 0.001(5)
C(55) 0.104(7) 0.054(5) 0.131(8) 0.007(4) -0.024(6) -0.043(5)
C(56) 0.071(5) 0.064(4) 0.090(6) 0.007(4) -0.002(4) -0.024(4)
C(61) 0.074(6) 0.090(7) 0.19(1) 0.000(5) 0.027(7) -0.016(7)
C(71) 0.17(1) 0.24(2) 0.46(3) -0.11(1) 0.17(2) -0.26(2)
C(101) 0.038(3) 0.047(3) 0.062(4) -0.001(2) 0.007(3) -0.009(3)
C(102) 0.052(4) 0.057(4) 0.062(4) -0.005(3) 0.002(3) -0.001(3)
C(103) 0.064(4) 0.088(5) 0.063(4) 0.003(4) -0.008(3) -0.004(4)
C(104) 0.075(5) 0.088(6) 0.087(6) -0.013(4) -0.016(4) -0.031(5)
C(105) 0.084(6) 0.072(5) 0.108(7) -0.030(4) -0.001(5) -0.012(5)
C(106) 0.064(4) 0.065(4) 0.079(5) -0.012(3) 0.006(4) -0.001(4)
C(201) 0.039(3) 0.048(3) 0.100(6) -0.001(3) -0.016(3) -0.009(4)
C(202) 0.071(5) 0.045(4) 0.138(7) 0.016(3) -0.035(5) -0.010(4)
C(203) 0.078(6) 0.061(6) 0.22(1) 0.030(5) -0.036(8) -0.049(7)
C(204) 0.075(6) 0.098(8) 0.16(1) 0.017(5) -0.003(6) -0.062(7)
C(205) 0.071(5) 0.097(6) 0.114(7) -0.001(5) 0.009(5) -0.042(5)
C(206) 0.054(4) 0.058(4) 0.111(6) 0.001(3) 0.000(4) -0.025(4)
C(301) 0.060(4) 0.033(3) 0.041(3) 0.001(2) 0.000(3) 0.001(2)
C(302) 0.065(4) 0.052(3) 0.060(4) -0.012(3) -0.001(3) 0.003(3)
C(303) 0.106(6) 0.066(5) 0.061(5) -0.016(4) 0.015(4) 0.010(4)
C(304) 0.101(6) 0.069(5) 0.048(4) -0.003(4) 0.000(4) 0.007(3)
C(305) 0.070(4) 0.072(4) 0.058(4) 0.007(4) -0.014(3) -0.005(4)
C(306) 0.053(4) 0.048(3) 0.053(4) 0.000(3) -0.002(3) 0.001(3)
B(1) 0.070(5) 0.045(4) 0.038(4) -0.006(3) -0.002(3) -0.009(3)
H(40) 0.2680 0.2680 0.2680 0.0000 0.0210 0.0000

loop_
_atom_type_symbol
_atom_type_description
_atom_type_scat_dispersion_real
_atom_type_scat_dispersion_imag
_atom_type_scat_source
C C 0.003 0.002
;International Tables for Crystallography
(1992, Vol. C, Tables 4.2.6.8 and 6.1.1.4)
;
H H 0.000 0.000
;International Tables for Crystallography
(1992, Vol. C, Table 6.1.1.4)
;
O O 0.011 0.006
;International Tables for Crystallography
(1992, Vol. C, Tables 4.2.6.8 and 6.1.1.4)
;
N N 0.006 0.003
;International Tables for Crystallography
(1992, Vol. C, Tables 4.2.6.8 and 6.1.1.4)
;
B B 0.001 0.001
;International Tables for Crystallography
(1992, Vol. C, Tables 4.2.6.8 and 6.1.1.4)
;
S S 0.125 0.123
;International Tables for Crystallography
(1992, Vol. C, Tables 4.2.6.8 and 6.1.1.4)
;
F F 0.017 0.010
;International Tables for Crystallography
(1992, Vol. C, Tables 4.2.6.8 and 6.1.1.4)
;
Co Co 0.349 0.972
;International Tables for Crystallography
(1992, Vol. C, Tables 4.2.6.8 and 6.1.1.4)
;
Cl Cl 0.148 0.159
;International Tables for Crystallography
(1992, Vol. C, Tables 4.2.6.8 and 6.1.1.4)
;

loop_
_geom_angle_atom_site_label_1
_geom_angle_atom_site_label_2
_geom_angle_atom_site_label_3
_geom_angle
_geom_angle_site_symmetry_1
_geom_angle_site_symmetry_2
_geom_angle_site_symmetry_3
_geom_angle_publ_flag
N(11) Co(1) N(21) 97.3(2) . . . yes
N(11) Co(1) N(31) 82.6(2) . . . yes
N(11) Co(1) N(41) 137.0(2) . . . yes
N(11) Co(1) N(51) 92.5(2) . . . yes
N(21) Co(1) N(31) 87.2(2) . . . yes
N(21) Co(1) N(41) 124.7(2) . . . yes
N(21) Co(1) N(51) 89.3(2) . . . yes
N(31) Co(1) N(41) 89.6(2) . . . yes
N(31) Co(1) N(51) 173.6(2) . . . yes
N(41) Co(1) N(51) 96.8(2) . . . yes
O(1) S(1) O(2) 125.1(6) . . . yes
O(1) S(1) O(3) 108.2(6) . . . yes
O(1) S(1) C(61) 113.2(6) . . . yes
O(2) S(1) O(3) 106.4(6) . . . yes
O(2) S(1) C(61) 108.6(5) . . . yes
O(3) S(1) C(61) 89.0(8) . . . yes
Co(1) N(11) N(12) 115.1(3) . . . yes
Co(1) N(11) C(11) 134.6(4) . . . yes
N(12) N(11) C(11) 107.4(5) . . . yes
N(11) N(12) C(13) 108.9(5) . . . yes
N(11) N(12) B(1) 119.7(5) . . . yes
C(13) N(12) B(1) 131.4(5) . . . yes
Co(1) N(21) N(22) 114.7(3) . . . yes
Co(1) N(21) C(21) 134.5(4) . . . yes
N(22) N(21) C(21) 106.6(5) . . . yes
N(21) N(22) C(23) 109.4(5) . . . yes
N(21) N(22) B(1) 120.1(4) . . . yes
C(23) N(22) B(1) 130.1(5) . . . yes
Co(1) N(31) N(32) 111.0(3) . . . yes
Co(1) N(31) C(31) 143.5(3) . . . yes
N(32) N(31) C(31) 105.3(4) . . . yes
N(31) N(32) C(33) 110.1(4) . . . yes
N(31) N(32) B(1) 120.4(4) . . . yes
C(33) N(32) B(1) 129.3(5) . . . yes
Co(1) N(41) C(42) 120.9(4) . . . yes
Co(1) N(41) C(46) 122.1(4) . . . yes
C(42) N(41) C(46) 117.0(5) . . . yes
Co(1) N(51) C(52) 115.6(4) . . . yes
Co(1) N(51) C(56) 126.3(5) . . . yes
C(52) N(51) C(56) 117.8(5) . . . yes
N(11) C(11) C(12) 109.4(5) . . . yes
N(11) C(11) C(101) 122.0(5) . . . yes
C(12) C(11) C(101) 128.7(5) . . . yes
C(11) C(12) C(13) 106.4(6) . . . yes
N(12) C(13) C(12) 107.9(6) . . . yes
N(12) C(13) C(14) 124.4(6) . . . yes
C(12) C(13) C(14) 127.7(7) . . . yes
N(21) C(21) C(22) 109.5(6) . . . yes
N(21) C(21) C(201) 122.8(6) . . . yes
C(22) C(21) C(201) 127.7(6) . . . yes
C(21) C(22) C(23) 106.8(6) . . . yes
N(22) C(23) C(22) 107.7(6) . . . yes
N(22) C(23) C(24) 123.6(6) . . . yes
C(22) C(23) C(24) 128.7(7) . . . yes
N(31) C(31) C(32) 110.8(5) . . . yes
N(31) C(31) C(301) 125.2(5) . . . yes
C(32) C(31) C(301) 124.0(5) . . . yes
C(31) C(32) C(33) 105.9(5) . . . yes
N(32) C(33) C(32) 107.9(5) . . . yes
N(32) C(33) C(34) 123.2(6) . . . yes
C(32) C(33) C(34) 128.9(6) . . . yes
N(41) C(42) C(43) 124.3(6) . . . yes
C(42) C(43) C(44) 117.4(7) . . . yes
C(43) C(44) C(45) 119.7(7) . . . yes
C(44) C(45) C(46) 119.4(7) . . . yes
N(41) C(46) C(45) 122.1(6) . . . yes
N(51) C(52) C(53) 123.4(7) . . . yes
C(52) C(53) C(54) 119.0(9) . . . yes
C(53) C(54) C(55) 118.9(8) . . . yes
C(54) C(55) C(56) 120.4(9) . . . yes
N(51) C(56) C(55) 120.5(7) . . . yes
S(1) C(61) F(1) 116.0(8) . . . yes
S(1) C(61) F(2) 121.2(9) . . . yes
S(1) C(61) F(3) 98.0(9) . . . yes
F(1) C(61) F(2) 113(1) . . . yes
F(1) C(61) F(3) 100(1) . . . yes
F(2) C(61) F(3) 102(1) . . . yes
Cl(1) C(71) Cl(2) 109(1) . . . yes
C(11) C(101) C(102) 121.6(5) . . . yes
C(11) C(101) C(106) 119.6(6) . . . yes
C(102) C(101) C(106) 118.8(6) . . . yes
C(101) C(102) C(103) 121.0(6) . . . yes
C(102) C(103) C(104) 118.2(7) . . . yes
C(103) C(104) C(105) 121.9(8) . . . yes
C(104) C(105) C(106) 119.9(8) . . . yes
C(101) C(106) C(105) 120.2(7) . . . yes
C(21) C(201) C(202) 120.3(7) . . . yes
C(21) C(201) C(206) 121.3(6) . . . yes
C(202) C(201) C(206) 118.3(7) . . . yes
C(201) C(202) C(203) 119.3(9) . . . yes
C(202) C(203) C(204) 120.9(9) . . . yes
C(203) C(204) C(205) 120(1) . . . yes
C(204) C(205) C(206) 118.7(9) . . . yes
C(201) C(206) C(205) 122.0(7) . . . yes
C(31) C(301) C(302) 119.1(5) . . . yes
C(31) C(301) C(306) 121.7(5) . . . yes
C(302) C(301) C(306) 118.9(5) . . . yes
C(301) C(302) C(303) 121.1(6) . . . yes
C(302) C(303) C(304) 120.0(7) . . . yes
C(303) C(304) C(305) 118.8(6) . . . yes
C(304) C(305) C(306) 121.6(6) . . . yes
C(301) C(306) C(305) 119.6(6) . . . yes
N(12) B(1) N(22) 109.2(5) . . . yes
N(12) B(1) N(32) 110.5(5) . . . yes
N(22) B(1) N(32) 110.3(5) . . . yes

loop_
_geom_bond_atom_site_label_1
_geom_bond_atom_site_label_2
_geom_bond_distance
_geom_bond_site_symmetry_1
_geom_bond_site_symmetry_2
_geom_bond_publ_flag
Co(1) N(11) 2.047(5) . . yes
Co(1) N(21) 2.067(5) . . yes
Co(1) N(31) 2.261(4) . . yes
Co(1) N(41) 2.064(5) . . yes
Co(1) N(51) 2.176(5) . . yes
Cl(1) C(71) 1.51(3) . . yes
Cl(2) C(71) 1.89(2) . . yes
S(1) O(1) 1.314(10) . . yes
S(1) O(2) 1.395(8) . . yes
S(1) O(3) 1.66(1) . . yes
S(1) C(61) 1.74(1) . . yes
F(1) C(61) 1.29(1) . . yes
F(2) C(61) 1.22(1) . . yes
F(3) C(61) 1.41(2) . . yes
N(11) N(12) 1.379(6) . . yes
N(11) C(11) 1.331(7) . . yes
N(12) C(13) 1.353(8) . . yes
N(12) B(1) 1.542(9) . . yes
N(21) N(22) 1.366(7) . . yes
N(21) C(21) 1.341(7) . . yes
N(22) C(23) 1.367(8) . . yes
N(22) B(1) 1.545(9) . . yes
N(31) N(32) 1.387(6) . . yes
N(31) C(31) 1.344(7) . . yes
N(32) C(33) 1.351(7) . . yes
N(32) B(1) 1.503(8) . . yes
N(41) C(42) 1.321(8) . . yes
N(41) C(46) 1.353(8) . . yes
N(51) C(52) 1.325(9) . . yes
N(51) C(56) 1.331(9) . . yes
C(11) C(12) 1.391(9) . . yes
C(11) C(101) 1.467(8) . . yes
C(12) C(13) 1.374(9) . . yes
C(13) C(14) 1.489(10) . . yes
C(21) C(22) 1.39(1) . . yes
C(21) C(201) 1.47(1) . . yes
C(22) C(23) 1.36(1) . . yes
C(23) C(24) 1.50(1) . . yes
C(31) C(32) 1.388(8) . . yes
C(31) C(301) 1.486(8) . . yes
C(32) C(33) 1.374(9) . . yes
C(33) C(34) 1.496(10) . . yes
C(42) C(43) 1.36(1) . . yes
C(43) C(44) 1.39(1) . . yes
C(44) C(45) 1.35(1) . . yes
C(45) C(46) 1.363(9) . . yes
C(52) C(53) 1.387(10) . . yes
C(53) C(54) 1.34(1) . . yes
C(54) C(55) 1.35(2) . . yes
C(55) C(56) 1.41(1) . . yes
C(101) C(102) 1.368(9) . . yes
C(101) C(106) 1.384(9) . . yes
C(102) C(103) 1.400(9) . . yes
C(103) C(104) 1.37(1) . . yes
C(104) C(105) 1.34(1) . . yes
C(105) C(106) 1.39(1) . . yes
C(201) C(202) 1.384(9) . . yes
C(201) C(206) 1.38(1) . . yes
C(202) C(203) 1.39(2) . . yes
C(203) C(204) 1.36(2) . . yes
C(204) C(205) 1.36(1) . . yes
C(205) C(206) 1.38(1) . . yes
C(301) C(302) 1.373(9) . . yes
C(301) C(306) 1.381(8) . . yes
C(302) C(303) 1.392(10) . . yes
C(303) C(304) 1.36(1) . . yes
C(304) C(305) 1.38(1) . . yes
C(305) C(306) 1.378(9) . . yes

loop_
_geom_contact_atom_site_label_1
_geom_contact_atom_site_label_2
_geom_contact_distance
_geom_contact_site_symmetry_1
_geom_contact_site_symmetry_2
_geom_contact_publ_flag
F(1) F(3) 3.34(1) . 3_565 ?
F(1) C(24) 3.54(1) . 3_565 ?
O(1) C(43) 3.52(1) . 4_554 ?
O(1) C(45) 3.60(1) . 2_555 ?
O(2) C(71) 3.39(2) . 1_545 ?
O(3) C(103) 3.29(1) . 2_555 ?
O(3) C(102) 3.51(1) . 2_555 ?
O(3) C(305) 3.58(2) . 2_555 ?
N(11) C(105) 3.569(9) . 2_545 ?
C(32) C(54) 3.59(1) . 1_545 ?
